data_7225758
loop_
_publ_author_name
'Iwasaki, Mitsuhiro'
'Kobayashi, Naoki'
'Shichibu, Yukatsu'
'Konishi, Katsuaki'

_publ_section_title
;
 Facile modulation of optical properties of octagold clusters through the
 control of ligand-mediated interactions.
;
_journal_issue 28
_journal_name_full 'Physical chemistry chemical physics : PCCP'
_journal_page_first 19433
_journal_page_last 19439
_journal_paper_doi 10.1039/c6cp03129c
_journal_volume 18
_journal_year 2016
_chemical_formula_sum 'C120 H120 Au8 N4 O8 P8 S2'
_chemical_formula_weight 3633.81
_space_group_crystal_system monoclinic
_space_group_IT_number 14
_space_group_name_Hall '-P 2yn'
_space_group_name_H-M_alt 'P 1 21/n 1'
_symmetry_space_group_name_Hall '-P 2yn'
_symmetry_space_group_name_H-M 'P 1 21/n 1'
_atom_sites_solution_hydrogens geom
_audit_update_record
;
2016-04-28 deposited with the CCDC.
2016-06-28 downloaded from the CCDC.
;
_cell_angle_alpha 90
_cell_angle_beta 98.1469(10)
_cell_angle_gamma 90
_cell_formula_units_Z 2
_cell_length_a 14.4715(11)
_cell_length_b 20.1344(15)
_cell_length_c 20.7470(16)
_cell_measurement_reflns_used 9970
_cell_measurement_temperature 90.0(2)
_cell_measurement_theta_max 27.3898
_cell_measurement_theta_min 2.2263
_cell_volume 5984.1(8)
_computing_cell_refinement 'APEX2 v2014.5-0 (Bruker AXS)'
_computing_data_collection 'Bruker SMART APEXII'
_computing_data_reduction 'SAINT V8.34A (Bruker AXS Inc., 2013)'
_computing_molecular_graphics 'XSHELL V6.3.1 (BruekrAXS)'
_computing_publication_material 'Generate Report (Bruker AXS)'
_computing_structure_refinement 'SHELXL-2014 (Sheldrick, 2014)'
_computing_structure_solution 'SHELXS-2013 (Sheldrick, 2013)'
_diffrn_ambient_temperature 90.0(2)
_diffrn_detector_area_resol_mean 8.3333
_diffrn_measured_fraction_theta_full 0.997
_diffrn_measured_fraction_theta_max 0.997
_diffrn_measurement_device_type 'Bruker D8 goniometer'
_diffrn_measurement_method 'omega scans'
_diffrn_radiation_monochromator graphite
_diffrn_radiation_type 'Mo K\a'
_diffrn_radiation_wavelength 0.71073
_diffrn_reflns_av_R_equivalents 0.0250
_diffrn_reflns_av_unetI/netI 0.0320
_diffrn_reflns_limit_h_max 16
_diffrn_reflns_limit_h_min -17
_diffrn_reflns_limit_k_max 23
_diffrn_reflns_limit_k_min -13
_diffrn_reflns_limit_l_max 24
_diffrn_reflns_limit_l_min -22
_diffrn_reflns_number 28224
_diffrn_reflns_theta_full 25.02
_diffrn_reflns_theta_max 25.02
_diffrn_reflns_theta_min 1.42
_diffrn_source 'sealed tube'
_exptl_absorpt_coefficient_mu 9.964
_exptl_absorpt_correction_T_max 0.32
_exptl_absorpt_correction_T_min 0.21
_exptl_absorpt_correction_type multi-scan
_exptl_absorpt_process_details 'SADABS V2014/2 (Bruker AXS Inc.)'
_exptl_crystal_colour red
_exptl_crystal_density_diffrn 2.017
_exptl_crystal_density_method 'not measured'
_exptl_crystal_description prism
_exptl_crystal_F_000 3432
_exptl_crystal_size_max 0.330
_exptl_crystal_size_mid 0.210
_exptl_crystal_size_min 0.150
_refine_diff_density_max 5.099
_refine_diff_density_min -2.924
_refine_ls_extinction_method none
_refine_ls_goodness_of_fit_ref 1.120
_refine_ls_hydrogen_treatment constr
_refine_ls_matrix_type full
_refine_ls_number_parameters 699
_refine_ls_number_reflns 10522
_refine_ls_number_restraints 746
_refine_ls_restrained_S_all 1.099
_refine_ls_R_factor_all 0.0769
_refine_ls_R_factor_gt 0.0541
_refine_ls_shift/su_max 0.001
_refine_ls_shift/su_mean 0.000
_refine_ls_structure_factor_coef Fsqd
_refine_ls_weighting_details 'w=1/[\s^2^(Fo^2^)+(0.0748P)^2^+159.1864P] where P=(Fo^2^+2Fc^2^)/3'
_refine_ls_weighting_scheme calc
_refine_ls_wR_factor_gt 0.1386
_refine_ls_wR_factor_ref 0.1678
_reflns_number_gt 8451
_reflns_number_total 10522
_reflns_threshold_expression 'I > 2\s(I)'
_cod_data_source_file c6cp03129c2.cif
_cod_data_source_block I
_cod_depositor_comments 'Adding full bibliography for 7225758--7225759.cif.'
_cod_database_code 7225758

loop_
_space_group_symop_operation_xyz
'x, y, z'
'-x+1/2, y+1/2, -z+1/2'
'-x, -y, -z'
'x-1/2, -y-1/2, z-1/2'

loop_
_atom_site_type_symbol
_atom_site_label
_atom_site_fract_x
_atom_site_fract_y
_atom_site_fract_z
_atom_site_U_iso_or_equiv
_atom_site_adp_type
_atom_site_calc_flag
_atom_site_refinement_flags_adp
_atom_site_refinement_flags_occupancy
_atom_site_refinement_flags_posn
_atom_site_occupancy
_atom_site_disorder_assembly
_atom_site_disorder_group
Au Au1 -0.08092(4) 0.38306(4) 0.18910(3) 0.0499(2) Uani d . . . 1.0 A 2
Au Au2 -0.05390(3) 0.51267(3) 0.10877(2) 0.02823(15) Uani d . . . 1.0 A 2
Au Au3 -0.05947(3) 0.39662(3) 0.04749(3) 0.02916(15) Uani d . . . 1.0 A 2
Au Au4 0.08526(3) 0.48905(2) 0.02933(2) 0.02322(14) Uani d . . . 1.0 A 2
P P1 0.0512(4) 0.3391(3) 0.2446(3) 0.084(2) Uani d . . . 1.0 A 2
P P2 -0.0466(2) 0.61083(19) 0.16874(17) 0.0310(8) Uani d . . . 1.0 A 2
P P3 -0.0971(2) 0.29099(18) 0.0074(2) 0.0345(8) Uani d . . . 1.0 A 2
P P4 0.2336(2) 0.47501(19) 0.08435(18) 0.0311(8) Uani d . . . 1.0 A 2
S S1 -0.2236(3) 0.4291(3) 0.1466(3) 0.0636(13) Uani d . . . 1.0 A 2
N N1 -0.3867(18) 0.4793(14) 0.3070(12) 0.115(8) Uani d . . . 1.0 A 2
C C1A 0.0364(15) 0.3389(10) 0.3379(10) 0.066(4) Uani d U . . 1.0 A 2
C C2A -0.0380(17) 0.3522(11) 0.3593(11) 0.076(4) Uani d U . . 1.0 A 2
H H2A -0.0921 0.3605 0.3287 0.091 Uiso calc U . R 1.0 A 2
C C3A -0.0468(17) 0.3557(11) 0.4260(11) 0.076(4) Uani d U . . 1.0 A 2
H H3A -0.1051 0.3663 0.4393 0.092 Uiso calc U . R 1.0 A 2
C C4A 0.0284(16) 0.3438(11) 0.4707(11) 0.074(4) Uani d U . . 1.0 A 2
H H4A 0.0249 0.3453 0.516 0.089 Uiso calc U . R 1.0 A 2
C C5A 0.1072(15) 0.3301(11) 0.4483(10) 0.069(4) Uani d U . . 1.0 A 2
H H5A 0.1608 0.322 0.4793 0.083 Uiso calc U . R 1.0 A 2
C C6A 0.1176(16) 0.3267(11) 0.3831(11) 0.073(4) Uani d U . . 1.0 A 2
H H6A 0.1759 0.3166 0.3694 0.087 Uiso calc U . R 1.0 A 2
C C1B 0.0766(12) 0.2544(10) 0.2243(9) 0.055(3) Uani d U . . 1.0 A 2
C C2B 0.0017(12) 0.2107(10) 0.2019(8) 0.054(3) Uani d U . . 1.0 A 2
H H2B -0.0603 0.2273 0.1938 0.065 Uiso calc U . R 1.0 A 2
C C3B 0.0182(14) 0.1449(11) 0.1918(9) 0.061(3) Uani d U . . 1.0 A 2
H H3B -0.0326 0.1158 0.1783 0.073 Uiso calc U . R 1.0 A 2
C C4B 0.1096(14) 0.1201(12) 0.2012(10) 0.067(4) Uani d U . . 1.0 A 2
H H4B 0.1216 0.0745 0.194 0.081 Uiso calc U . R 1.0 A 2
C C5B 0.1826(15) 0.1640(11) 0.2214(10) 0.068(4) Uani d U . . 1.0 A 2
H H5B 0.2453 0.1486 0.2261 0.082 Uiso calc U . R 1.0 A 2
C C6B 0.1651(13) 0.2280(11) 0.2341(9) 0.063(4) Uani d U . . 1.0 A 2
H H6B 0.2158 0.256 0.2506 0.075 Uiso calc U . R 1.0 A 2
C C1C -0.1587(11) 0.6507(9) 0.1769(8) 0.044(3) Uani d U . . 1.0 A 2
C C2C -0.2368(11) 0.6127(10) 0.1700(9) 0.051(3) Uani d U . . 1.0 A 2
H H2C -0.2338 0.5669 0.1592 0.061 Uiso calc U . R 1.0 A 2
C C3C -0.3210(13) 0.6416(10) 0.1788(9) 0.058(3) Uani d U . . 1.0 A 2
H H3C -0.3758 0.6152 0.1754 0.07 Uiso calc U . R 1.0 A 2
C C4C -0.3256(14) 0.7085(10) 0.1926(10) 0.063(4) Uani d U . . 1.0 A 2
H H4C -0.3844 0.728 0.196 0.076 Uiso calc U . R 1.0 A 2
C C5C -0.2479(14) 0.7468(11) 0.2013(10) 0.064(4) Uani d U . . 1.0 A 2
H H5C -0.2517 0.7926 0.2113 0.077 Uiso calc U . R 1.0 A 2
C C6C -0.1623(13) 0.7175(10) 0.1953(9) 0.056(3) Uani d U . . 1.0 A 2
H H6C -0.1065 0.7428 0.2037 0.067 Uiso calc U . R 1.0 A 2
C C1D 0.0124(10) 0.6031(8) 0.2520(7) 0.038(3) Uani d U . . 1.0 A 2
C C2D 0.0136(11) 0.5421(8) 0.2831(7) 0.044(3) Uani d U . . 1.0 A 2
H H2D -0.0148 0.5048 0.2603 0.053 Uiso calc U . R 1.0 A 2
C C3D 0.0553(13) 0.5349(10) 0.3463(8) 0.054(3) Uani d U . . 1.0 A 2
H H3D 0.0569 0.4928 0.367 0.064 Uiso calc U . R 1.0 A 2
C C4D 0.0954(12) 0.5906(9) 0.3800(8) 0.051(3) Uani d U . . 1.0 A 2
H H4D 0.1228 0.5864 0.4242 0.061 Uiso calc U . R 1.0 A 2
C C5D 0.0955(11) 0.6483(9) 0.3509(8) 0.047(3) Uani d U . . 1.0 A 2
H H5D 0.1243 0.685 0.3746 0.056 Uiso calc U . R 1.0 A 2
C C6D 0.0549(11) 0.6581(9) 0.2866(8) 0.045(3) Uani d U . . 1.0 A 2
H H6D 0.0558 0.7005 0.2666 0.054 Uiso calc U . R 1.0 A 2
C C1E 0.0018(11) 0.2366(8) 0.0062(8) 0.046(3) Uani d U . . 1.0 A 2
C C2E 0.0810(11) 0.2474(9) 0.0508(9) 0.050(3) Uani d U . . 1.0 A 2
H H2E 0.0813 0.2823 0.0816 0.059 Uiso calc U . R 1.0 A 2
C C3E 0.1596(13) 0.2083(10) 0.0510(10) 0.063(4) Uani d U . . 1.0 A 2
H H3E 0.2139 0.2175 0.0811 0.075 Uiso calc U . R 1.0 A 2
C C4E 0.1602(14) 0.1586(11) 0.0102(11) 0.069(4) Uani d U . . 1.0 A 2
H H4E 0.2143 0.1316 0.0114 0.082 Uiso calc U . R 1.0 A 2
C C5E 0.0800(14) 0.1450(11) -0.0356(10) 0.066(4) Uani d U . . 1.0 A 2
H H5E 0.0804 0.1094 -0.0657 0.079 Uiso calc U . R 1.0 A 2
C C6E 0.0006(13) 0.1844(9) -0.0361(10) 0.057(3) Uani d U . . 1.0 A 2
H H6E -0.0542 0.175 -0.0657 0.068 Uiso calc U . R 1.0 A 2
C C1F -0.1778(11) 0.2455(8) 0.0528(8) 0.043(3) Uani d U . . 1.0 A 2
C C2F -0.1671(11) 0.1815(8) 0.0730(8) 0.043(3) Uani d U . . 1.0 A 2
H H2F -0.115 0.1572 0.0625 0.052 Uiso calc U . R 1.0 A 2
C C3F -0.2276(12) 0.1506(9) 0.1077(8) 0.050(3) Uani d U . . 1.0 A 2
H H3F -0.2184 0.1052 0.1196 0.06 Uiso calc U . R 1.0 A 2
C C4F -0.3027(13) 0.1854(10) 0.1257(9) 0.057(3) Uani d U . . 1.0 A 2
H H4F -0.3443 0.1649 0.1512 0.069 Uiso calc U . R 1.0 A 2
C C5F -0.3152(13) 0.2483(10) 0.1064(10) 0.061(3) Uani d U . . 1.0 A 2
H H5F -0.3665 0.2726 0.1181 0.073 Uiso calc U . R 1.0 A 2
C C6F -0.2547(12) 0.2790(9) 0.0696(9) 0.054(3) Uani d U . . 1.0 A 2
H H6F -0.266 0.3236 0.0557 0.065 Uiso calc U . R 1.0 A 2
C C1G 0.2919(11) 0.3996(8) 0.0634(8) 0.045(3) Uani d U . . 1.0 A 2
C C2G 0.3695(11) 0.3747(9) 0.1050(9) 0.051(3) Uani d U . . 1.0 A 2
H H2G 0.3919 0.3971 0.1444 0.061 Uiso calc U . R 1.0 A 2
C C3G 0.4125(12) 0.3178(9) 0.0882(9) 0.056(3) Uani d U . . 1.0 A 2
H H3G 0.4631 0.2992 0.1167 0.067 Uiso calc U . R 1.0 A 2
C C4G 0.3819(13) 0.2883(10) 0.0302(9) 0.058(3) Uani d U . . 1.0 A 2
H H4G 0.4144 0.2502 0.0184 0.07 Uiso calc U . R 1.0 A 2
C C5G 0.3070(13) 0.3104(9) -0.0123(10) 0.058(3) Uani d U . . 1.0 A 2
H H5G 0.2861 0.288 -0.0521 0.069 Uiso calc U . R 1.0 A 2
C C6G 0.2627(12) 0.3685(9) 0.0067(9) 0.050(3) Uani d U . . 1.0 A 2
H H6G 0.2109 0.3861 -0.0214 0.061 Uiso calc U . R 1.0 A 2
C C1H 0.3193(10) 0.5394(8) 0.0762(8) 0.043(3) Uani d U . . 1.0 A 2
C C2H 0.3475(11) 0.5839(9) 0.1259(9) 0.049(3) Uani d U . . 1.0 A 2
H H2H 0.3223 0.5808 0.1656 0.059 Uiso calc U . R 1.0 A 2
C C3H 0.4114(12) 0.6322(9) 0.1184(9) 0.054(3) Uani d U . . 1.0 A 2
H H3H 0.43 0.6628 0.1527 0.065 Uiso calc U . R 1.0 A 2
C C4H 0.4484(12) 0.6366(9) 0.0615(9) 0.056(3) Uani d U . . 1.0 A 2
H H4H 0.4938 0.6696 0.0567 0.067 Uiso calc U . R 1.0 A 2
C C5H 0.4210(14) 0.5944(10) 0.0123(10) 0.061(3) Uani d U . . 1.0 A 2
H H5H 0.4466 0.5983 -0.0272 0.074 Uiso calc U . R 1.0 A 2
C C6H 0.3541(12) 0.5439(9) 0.0188(9) 0.055(3) Uani d U . . 1.0 A 2
H H6H 0.3344 0.5141 -0.016 0.066 Uiso calc U . R 1.0 A 2
C C1I -0.2815(19) 0.4497(14) 0.2097(13) 0.091(5) Uani d U . . 1.0 A 2
C C2I -0.379(2) 0.4645(14) 0.1944(14) 0.098(5) Uani d U . . 1.0 A 2
H H2I -0.4101 0.4638 0.1509 0.118 Uiso calc U . R 1.0 A 2
C C3I -0.425(2) 0.4796(15) 0.2452(15) 0.102(6) Uani d U . . 1.0 A 2
H H3I -0.4893 0.4912 0.2358 0.122 Uiso calc U . R 1.0 A 2
C C4I -0.302(2) 0.4732(15) 0.3257(16) 0.107(6) Uani d U . . 1.0 A 2
H H4I -0.2752 0.4792 0.3698 0.129 Uiso calc U . R 1.0 A 2
C C5I -0.245(2) 0.4549(14) 0.2708(14) 0.099(5) Uani d U . . 1.0 A 2
H H5I -0.1801 0.4469 0.282 0.119 Uiso calc U . R 1.0 A 2
C C1Y 0.1496(14) 0.3961(11) 0.2468(10) 0.065(4) Uani d U . . 1.0 A 2
H H1Y1 0.1324 0.4411 0.2605 0.078 Uiso calc U . R 1.0 A 2
H H1Y2 0.2038 0.3801 0.2773 0.078 Uiso calc U . R 1.0 A 2
C C2Y 0.1706(13) 0.3969(10) 0.1808(9) 0.059(4) Uani d U . . 1.0 A 2
H H2Y1 0.1122 0.3961 0.1495 0.071 Uiso calc U . R 1.0 A 2
H H2Y2 0.2085 0.3576 0.1728 0.071 Uiso calc U . R 1.0 A 2
C C3Y 0.2313(12) 0.4682(9) 0.1716(8) 0.052(4) Uani d U . . 1.0 A 2
H H3Y1 0.2955 0.4653 0.1956 0.062 Uiso calc U . R 1.0 A 2
H H3Y2 0.1996 0.507 0.1879 0.062 Uiso calc U . R 1.0 A 2
C C1Z 0.0159(9) 0.6742(7) 0.1296(7) 0.032(3) Uani d U . . 1.0 A 2
H H1Z1 -0.0201 0.6846 0.0866 0.039 Uiso calc U . R 1.0 A 2
H H1Z2 0.0188 0.7151 0.1562 0.039 Uiso calc U . R 1.0 A 2
C C2Z -0.1136(9) 0.3449(7) -0.1200(7) 0.034(3) Uani d U . . 1.0 A 2
H H2Z1 -0.1531 0.3465 -0.1631 0.041 Uiso calc U . R 1.0 A 2
H H2Z2 -0.1124 0.39 -0.101 0.041 Uiso calc U . R 1.0 A 2
C C3Z -0.1585(9) 0.2964(7) -0.0753(7) 0.035(3) Uani d U . . 1.0 A 2
H H3Z1 -0.161 0.2516 -0.095 0.042 Uiso calc U . R 1.0 A 2
H H3Z2 -0.2235 0.3108 -0.0734 0.042 Uiso calc U . R 1.0 A 2
N N2 0.4042(12) 0.3425(10) 0.2810(8) 0.069(5) Uani d . . . 1.0 B 2
O O4 0.3923(11) 0.4052(8) 0.2801(8) 0.079(4) Uani d U . . 1.0 B 2
O O5 0.4771(16) 0.3222(10) 0.2569(11) 0.118(7) Uani d U . . 1.0 B 2
O O6 0.3593(13) 0.3062(11) 0.3031(11) 0.128(7) Uani d U . . 1.0 B 2
O O1 0.671(3) 0.528(2) 0.5228(12) 0.128(10) Uani d U P D 0.56(2) C 1
H H1 0.7246 0.5135 0.5198 0.192 Uiso calc U P R 0.56(2) C 1
C C1 0.654(4) 0.522(3) 0.5888(12) 0.129(13) Uani d U P D 0.56(2) C 1
H H1A 0.7077 0.5019 0.6152 0.194 Uiso calc U P R 0.56(2) C 1
H H1B 0.5982 0.4948 0.5906 0.194 Uiso calc U P R 0.56(2) C 1
H H1C 0.6432 0.5667 0.6058 0.194 Uiso calc U P R 0.56(2) C 1
C C2 0.5287(16) 0.528(2) 0.418(2) 0.062(10) Uani d U P D 0.44(2) C 2
H H2J 0.5197 0.576 0.4113 0.092 Uiso calc U P R 0.44(2) C 2
H H2K 0.498 0.514 0.455 0.092 Uiso calc U P R 0.44(2) C 2
H H2L 0.5015 0.5043 0.3788 0.092 Uiso calc U P R 0.44(2) C 2
O O2 0.6263(16) 0.514(2) 0.432(2) 0.119(9) Uani d U P D 0.44(2) C 2
H H2 0.6403 0.5041 0.4711 0.178 Uiso calc U P R 0.44(2) C 2

loop_
_atom_site_aniso_label
_atom_site_aniso_U_11
_atom_site_aniso_U_22
_atom_site_aniso_U_33
_atom_site_aniso_U_12
_atom_site_aniso_U_13
_atom_site_aniso_U_23
Au1 0.0328(3) 0.0588(4) 0.0531(4) -0.0167(3) -0.0114(3) 0.0278(3)
Au2 0.0220(3) 0.0344(3) 0.0276(3) 0.0029(2) 0.00120(19) -0.0003(2)
Au3 0.0215(3) 0.0261(3) 0.0377(3) -0.00336(19) -0.0035(2) 0.0065(2)
Au4 0.0159(2) 0.0230(3) 0.0299(3) 0.00034(18) 0.00023(18) 0.00216(19)
P1 0.049(3) 0.065(3) 0.121(5) -0.029(3) -0.043(3) 0.057(3)
P2 0.0258(17) 0.038(2) 0.0285(18) 0.0068(15) 0.0013(14) -0.0034(15)
P3 0.0255(17) 0.0239(18) 0.051(2) -0.0026(14) -0.0048(16) 0.0044(16)
P4 0.0178(16) 0.038(2) 0.0362(19) -0.0013(14) -0.0003(13) 0.0117(16)
S1 0.036(2) 0.070(3) 0.080(3) -0.003(2) -0.009(2) 0.004(3)
N1 0.098(18) 0.14(2) 0.102(18) -0.031(16) 0.005(14) 0.017(16)
C1A 0.071(6) 0.056(6) 0.067(6) 0.001(6) -0.008(6) 0.001(5)
C2A 0.076(6) 0.072(6) 0.075(6) -0.007(6) -0.002(6) 0.005(6)
C3A 0.079(6) 0.076(7) 0.071(6) -0.005(6) 0.002(6) 0.005(6)
C4A 0.073(6) 0.075(7) 0.073(6) -0.003(6) 0.008(6) 0.000(6)
C5A 0.068(6) 0.075(6) 0.065(6) -0.002(6) 0.012(6) -0.004(6)
C6A 0.074(6) 0.069(6) 0.072(6) 0.007(6) 0.002(6) 0.000(6)
C1B 0.045(5) 0.065(6) 0.053(6) 0.000(5) 0.003(5) 0.018(5)
C2B 0.048(6) 0.063(6) 0.049(6) 0.004(5) 0.002(5) 0.009(5)
C3B 0.058(6) 0.072(6) 0.051(6) 0.009(5) 0.004(5) 0.001(5)
C4B 0.067(6) 0.080(6) 0.054(6) 0.014(6) 0.006(5) 0.002(6)
C5B 0.060(6) 0.087(7) 0.057(6) 0.008(6) 0.008(5) 0.011(6)
C6B 0.053(6) 0.077(6) 0.058(6) -0.001(5) 0.005(5) 0.019(6)
C1C 0.037(5) 0.054(6) 0.043(5) 0.010(5) 0.016(5) 0.005(5)
C2C 0.042(5) 0.060(6) 0.055(6) 0.007(5) 0.020(5) 0.009(5)
C3C 0.050(6) 0.066(6) 0.063(6) 0.006(5) 0.019(5) 0.012(5)
C4C 0.055(6) 0.071(6) 0.067(6) 0.015(5) 0.019(5) 0.006(6)
C5C 0.061(6) 0.070(6) 0.063(6) 0.018(5) 0.013(5) -0.004(5)
C6C 0.051(6) 0.061(6) 0.056(6) 0.016(5) 0.012(5) -0.004(5)
C1D 0.037(5) 0.045(5) 0.031(5) 0.002(5) 0.005(4) -0.005(4)
C2D 0.048(5) 0.047(6) 0.037(5) -0.006(5) 0.004(5) -0.003(5)
C3D 0.060(6) 0.056(6) 0.044(5) -0.004(5) 0.002(5) 0.003(5)
C4D 0.052(6) 0.056(6) 0.043(5) 0.000(5) 0.001(5) -0.003(5)
C5D 0.045(5) 0.052(6) 0.043(5) -0.005(5) 0.001(5) -0.011(5)
C6D 0.043(5) 0.047(6) 0.042(5) -0.002(5) -0.004(5) -0.007(5)
C1E 0.041(5) 0.044(6) 0.054(6) 0.007(5) 0.010(5) 0.015(5)
C2E 0.044(5) 0.053(6) 0.051(6) 0.005(5) 0.006(5) 0.018(5)
C3E 0.052(6) 0.069(6) 0.066(6) 0.007(5) 0.005(5) 0.016(5)
C4E 0.060(6) 0.071(6) 0.077(6) 0.012(6) 0.015(5) 0.015(6)
C5E 0.064(6) 0.062(6) 0.076(6) 0.010(5) 0.020(5) 0.006(6)
C6E 0.050(6) 0.050(6) 0.072(6) 0.012(5) 0.011(5) 0.006(5)
C1F 0.036(5) 0.042(5) 0.051(6) -0.004(5) 0.006(5) -0.001(5)
C2F 0.038(5) 0.045(5) 0.045(5) -0.003(5) 0.004(5) 0.005(5)
C3F 0.050(6) 0.052(6) 0.047(5) -0.012(5) 0.004(5) 0.007(5)
C4F 0.055(6) 0.061(6) 0.057(6) -0.013(5) 0.012(5) 0.002(5)
C5F 0.053(6) 0.062(6) 0.071(6) -0.008(5) 0.018(5) -0.001(5)
C6F 0.044(5) 0.052(6) 0.068(6) -0.004(5) 0.014(5) 0.000(5)
C1G 0.037(5) 0.042(5) 0.056(6) 0.005(5) 0.008(5) 0.013(5)
C2G 0.042(5) 0.049(6) 0.061(6) 0.005(5) 0.005(5) 0.010(5)
C3G 0.050(6) 0.054(6) 0.064(6) 0.007(5) 0.009(5) 0.012(5)
C4G 0.057(6) 0.055(6) 0.065(6) 0.013(5) 0.019(5) 0.009(5)
C5G 0.060(6) 0.055(6) 0.061(6) 0.011(5) 0.017(5) 0.007(5)
C6G 0.048(5) 0.045(6) 0.059(6) 0.009(5) 0.011(5) 0.010(5)
C1H 0.035(5) 0.046(5) 0.046(5) -0.011(5) 0.003(5) 0.008(5)
C2H 0.039(5) 0.052(6) 0.054(6) -0.007(5) 0.001(5) -0.001(5)
C3H 0.043(5) 0.054(6) 0.064(6) -0.006(5) 0.001(5) -0.003(5)
C4H 0.047(6) 0.055(6) 0.065(6) -0.010(5) 0.007(5) 0.004(5)
C5H 0.060(6) 0.063(6) 0.062(6) -0.013(5) 0.013(5) 0.005(5)
C6H 0.053(6) 0.057(6) 0.055(6) -0.017(5) 0.007(5) 0.005(5)
C1I 0.089(7) 0.090(7) 0.095(7) -0.003(6) 0.012(6) -0.004(6)
C2I 0.094(7) 0.101(7) 0.100(7) -0.008(6) 0.015(6) -0.007(6)
C3I 0.100(9) 0.105(9) 0.101(9) -0.010(7) 0.017(7) -0.008(7)
C4I 0.109(9) 0.099(9) 0.111(9) 0.001(7) 0.007(7) -0.001(7)
C5I 0.100(7) 0.096(7) 0.101(8) 0.002(6) 0.011(6) 0.000(6)
C1Y 0.060(7) 0.069(7) 0.063(7) -0.002(6) -0.002(6) 0.007(6)
C2Y 0.047(6) 0.071(6) 0.057(6) -0.006(5) -0.003(5) 0.007(5)
C3Y 0.044(6) 0.063(7) 0.046(6) 0.000(6) -0.001(5) 0.014(6)
C1Z 0.031(6) 0.030(6) 0.034(6) 0.005(5) 0.000(5) 0.000(5)
C2Z 0.029(5) 0.030(6) 0.041(6) 0.000(5) -0.007(5) -0.006(5)
C3Z 0.024(5) 0.034(6) 0.044(6) -0.001(5) -0.003(5) -0.001(5)
N2 0.052(10) 0.080(13) 0.064(10) -0.024(9) -0.025(8) 0.041(10)
O4 0.075(9) 0.073(10) 0.085(10) 0.004(7) -0.007(7) 0.014(8)
O5 0.124(13) 0.093(12) 0.139(14) 0.015(11) 0.027(12) 0.019(11)
O6 0.082(10) 0.124(13) 0.165(15) -0.023(10) -0.030(10) 0.089(12)
O1 0.134(14) 0.123(14) 0.126(14) 0.008(12) 0.018(12) 0.007(12)
C1 0.134(18) 0.126(18) 0.125(18) 0.007(15) 0.014(15) 0.004(15)
C2 0.069(15) 0.056(15) 0.062(15) 0.004(13) 0.015(13) 0.018(13)
O2 0.127(14) 0.111(14) 0.119(14) -0.002(12) 0.016(12) 0.011(12)

loop_
_atom_type_symbol
_atom_type_description
_atom_type_scat_dispersion_real
_atom_type_scat_dispersion_imag
_atom_type_scat_source
C C 0.0033 0.0016 'International Tables Vol C Tables 4.2.6.8 and 6.1.1.4'
H H 0.0000 0.0000 'International Tables Vol C Tables 4.2.6.8 and 6.1.1.4'
N N 0.0061 0.0033 'International Tables Vol C Tables 4.2.6.8 and 6.1.1.4'
O O 0.0106 0.0060 'International Tables Vol C Tables 4.2.6.8 and 6.1.1.4'
P P 0.1023 0.0942 'International Tables Vol C Tables 4.2.6.8 and 6.1.1.4'
S S 0.1246 0.1234 'International Tables Vol C Tables 4.2.6.8 and 6.1.1.4'
Au Au -2.0133 8.8022 'International Tables Vol C Tables 4.2.6.8 and 6.1.1.4'

loop_
_geom_angle_atom_site_label_1
_geom_angle_atom_site_label_2
_geom_angle_atom_site_label_3
_geom_angle_site_symmetry_1
_geom_angle_site_symmetry_3
_geom_angle
P1 Au1 S1 . . 171.8(3)
P1 Au1 Au3 . . 109.6(2)
S1 Au1 Au3 . . 78.60(15)
P1 Au1 Au2 . . 115.67(13)
S1 Au1 Au2 . . 68.83(13)
Au3 Au1 Au2 . . 51.012(17)
P2 Au2 Au3 . . 176.35(9)
P2 Au2 Au4 . . 118.27(9)
Au3 Au2 Au4 . . 63.077(19)
P2 Au2 Au4 . 3_565 122.57(9)
Au3 Au2 Au4 . 3_565 61.067(18)
Au4 Au2 Au4 . 3_565 55.427(19)
P2 Au2 Au1 . . 114.82(10)
Au3 Au2 Au1 . . 61.76(2)
Au4 Au2 Au1 . . 108.80(2)
Au4 Au2 Au1 3_565 . 120.67(2)
P3 Au3 Au2 . . 165.42(10)
P3 Au3 Au4 . 3_565 123.00(10)
Au2 Au3 Au4 . 3_565 62.664(19)
P3 Au3 Au4 . . 133.36(10)
Au2 Au3 Au4 . . 61.217(18)
Au4 Au3 Au4 3_565 . 55.339(18)
P3 Au3 Au1 . . 102.46(10)
Au2 Au3 Au1 . . 67.23(2)
Au4 Au3 Au1 3_565 . 127.40(3)
Au4 Au3 Au1 . . 111.44(2)
P4 Au4 Au4 . 3_565 176.76(11)
P4 Au4 Au3 . 3_565 115.08(9)
Au4 Au4 Au3 3_565 3_565 63.71(2)
P4 Au4 Au2 . . 115.12(10)
Au4 Au4 Au2 3_565 . 62.66(2)
Au3 Au4 Au2 3_565 . 98.38(2)
P4 Au4 Au2 . 3_565 120.26(10)
Au4 Au4 Au2 3_565 3_565 61.91(2)
Au3 Au4 Au2 3_565 3_565 56.267(18)
Au2 Au4 Au2 . 3_565 124.573(19)
P4 Au4 Au3 . . 120.18(9)
Au4 Au4 Au3 3_565 . 60.95(2)
Au3 Au4 Au3 3_565 . 124.661(18)
Au2 Au4 Au3 . . 55.706(18)
Au2 Au4 Au3 3_565 . 96.29(2)
C1B P1 C1Y . . 114.6(10)
C1B P1 C1A . . 106.3(8)
C1Y P1 C1A . . 99.8(9)
C1B P1 Au1 . . 115.8(6)
C1Y P1 Au1 . . 111.5(7)
C1A P1 Au1 . . 107.3(7)
C1Z P2 C1D . . 106.7(7)
C1Z P2 C1C . . 103.6(7)
C1D P2 C1C . . 104.5(7)
C1Z P2 Au2 . . 110.1(5)
C1D P2 Au2 . . 114.4(5)
C1C P2 Au2 . . 116.5(6)
C1E P3 C3Z . . 107.8(8)
C1E P3 C1F . . 105.4(7)
C3Z P3 C1F . . 104.6(7)
C1E P3 Au3 . . 114.5(6)
C3Z P3 Au3 . . 110.0(5)
C1F P3 Au3 . . 113.9(5)
C1H P4 C1G . . 103.2(8)
C1H P4 C3Y . . 104.7(8)
C1G P4 C3Y . . 104.5(8)
C1H P4 Au4 . . 117.8(5)
C1G P4 Au4 . . 114.5(6)
C3Y P4 Au4 . . 110.8(6)
C1I S1 Au1 . . 108.3(10)
C4I N1 C3I . . 125.(3)
C2A C1A C6A . . 118.(2)
C2A C1A P1 . . 124.5(17)
C6A C1A P1 . . 117.0(17)
C1A C2A C3A . . 124.(2)
C1A C2A H2A . . 117.9
C3A C2A H2A . . 117.9
C4A C3A C2A . . 119.(2)
C4A C3A H3A . . 120.3
C2A C3A H3A . . 120.3
C5A C4A C3A . . 117.(2)
C5A C4A H4A . . 121.7
C3A C4A H4A . . 121.7
C4A C5A C6A . . 125.(2)
C4A C5A H5A . . 117.5
C6A C5A H5A . . 117.5
C5A C6A C1A . . 116.(2)
C5A C6A H6A . . 121.8
C1A C6A H6A . . 121.8
C6B C1B C2B . . 117.4(19)
C6B C1B P1 . . 123.1(16)
C2B C1B P1 . . 119.3(14)
C3B C2B C1B . . 120.5(17)
C3B C2B H2B . . 119.7
C1B C2B H2B . . 119.7
C2B C3B C4B . . 120.(2)
C2B C3B H3B . . 119.8
C4B C3B H3B . . 119.8
C5B C4B C3B . . 118.(2)
C5B C4B H4B . . 120.8
C3B C4B H4B . . 120.8
C6B C5B C4B . . 121.(2)
C6B C5B H5B . . 119.7
C4B C5B H5B . . 119.7
C5B C6B C1B . . 123.(2)
C5B C6B H6B . . 118.7
C1B C6B H6B . . 118.7
C2C C1C C6C . . 120.5(16)
C2C C1C P2 . . 118.4(13)
C6C C1C P2 . . 120.8(13)
C1C C2C C3C . . 118.9(18)
C1C C2C H2C . . 120.5
C3C C2C H2C . . 120.5
C4C C3C C2C . . 120.4(19)
C4C C3C H3C . . 119.8
C2C C3C H3C . . 119.8
C5C C4C C3C . . 121.3(19)
C5C C4C H4C . . 119.3
C3C C4C H4C . . 119.3
C4C C5C C6C . . 119.(2)
C4C C5C H5C . . 120.7
C6C C5C H5C . . 120.7
C5C C6C C1C . . 120.0(18)
C5C C6C H6C . . 120.0
C1C C6C H6C . . 120.0
C2D C1D C6D . . 118.9(14)
C2D C1D P2 . . 119.3(11)
C6D C1D P2 . . 121.8(12)
C3D C2D C1D . . 120.9(16)
C3D C2D H2D . . 119.6
C1D C2D H2D . . 119.6
C2D C3D C4D . . 119.2(17)
C2D C3D H3D . . 120.4
C4D C3D H3D . . 120.4
C5D C4D C3D . . 120.4(16)
C5D C4D H4D . . 119.8
C3D C4D H4D . . 119.8
C4D C5D C6D . . 122.6(16)
C4D C5D H5D . . 118.7
C6D C5D H5D . . 118.7
C5D C6D C1D . . 118.0(16)
C5D C6D H6D . . 121.0
C1D C6D H6D . . 121.0
C6E C1E C2E . . 119.0(16)
C6E C1E P3 . . 122.5(13)
C2E C1E P3 . . 118.5(14)
C1E C2E C3E . . 121.0(19)
C1E C2E H2E . . 119.5
C3E C2E H2E . . 119.5
C4E C3E C2E . . 121.(2)
C4E C3E H3E . . 119.6
C2E C3E H3E . . 119.6
C3E C4E C5E . . 120.(2)
C3E C4E H4E . . 120.0
C5E C4E H4E . . 120.0
C6E C5E C4E . . 119.(2)
C6E C5E H5E . . 120.4
C4E C5E H5E . . 120.4
C1E C6E C5E . . 119.8(18)
C1E C6E H6E . . 120.1
C5E C6E H6E . . 120.1
C2F C1F C6F . . 116.4(16)
C2F C1F P3 . . 125.2(13)
C6F C1F P3 . . 118.3(13)
C1F C2F C3F . . 123.0(17)
C1F C2F H2F . . 118.5
C3F C2F H2F . . 118.5
C2F C3F C4F . . 119.9(17)
C2F C3F H3F . . 120.1
C4F C3F H3F . . 120.1
C5F C4F C3F . . 118.5(18)
C5F C4F H4F . . 120.8
C3F C4F H4F . . 120.8
C4F C5F C6F . . 121.4(19)
C4F C5F H5F . . 119.3
C6F C5F H5F . . 119.3
C1F C6F C5F . . 120.8(18)
C1F C6F H6F . . 119.6
C5F C6F H6F . . 119.6
C6G C1G C2G . . 119.6(16)
C6G C1G P4 . . 119.9(12)
C2G C1G P4 . . 120.5(14)
C3G C2G C1G . . 119.5(18)
C3G C2G H2G . . 120.3
C1G C2G H2G . . 120.3
C4G C3G C2G . . 119.2(17)
C4G C3G H3G . . 120.4
C2G C3G H3G . . 120.4
C3G C4G C5G . . 123.9(18)
C3G C4G H4G . . 118.1
C5G C4G H4G . . 118.1
C4G C5G C6G . . 115.8(19)
C4G C5G H5G . . 122.1
C6G C5G H5G . . 122.1
C1G C6G C5G . . 122.0(17)
C1G C6G H6G . . 119.0
C5G C6G H6G . . 119.0
C6H C1H C2H . . 120.3(15)
C6H C1H P4 . . 118.0(13)
C2H C1H P4 . . 121.7(13)
C3H C2H C1H . . 120.6(17)
C3H C2H H2H . . 119.7
C1H C2H H2H . . 119.7
C2H C3H C4H . . 119.8(18)
C2H C3H H3H . . 120.1
C4H C3H H3H . . 120.1
C5H C4H C3H . . 120.5(18)
C5H C4H H4H . . 119.8
C3H C4H H4H . . 119.8
C4H C5H C6H . . 120.7(19)
C4H C5H H5H . . 119.6
C6H C5H H5H . . 119.6
C1H C6H C5H . . 118.1(17)
C1H C6H H6H . . 121.0
C5H C6H H6H . . 121.0
C5I C1I C2I . . 117.(3)
C5I C1I S1 . . 126.(2)
C2I C1I S1 . . 117.(2)
C3I C2I C1I . . 117.(3)
C3I C2I H2I . . 121.6
C1I C2I H2I . . 121.6
N1 C3I C2I . . 124.(3)
N1 C3I H3I . . 117.8
C2I C3I H3I . . 117.8
N1 C4I C5I . . 114.(3)
N1 C4I H4I . . 123.1
C5I C4I H4I . . 123.1
C1I C5I C4I . . 123.(3)
C1I C5I H5I . . 118.4
C4I C5I H5I . . 118.4
C2Y C1Y P1 . . 104.6(14)
C2Y C1Y H1Y1 . . 110.8
P1 C1Y H1Y1 . . 110.8
C2Y C1Y H1Y2 . . 110.8
P1 C1Y H1Y2 . . 110.8
H1Y1 C1Y H1Y2 . . 108.9
C1Y C2Y C3Y . . 107.2(16)
C1Y C2Y H2Y1 . . 110.3
C3Y C2Y H2Y1 . . 110.3
C1Y C2Y H2Y2 . . 110.3
C3Y C2Y H2Y2 . . 110.3
H2Y1 C2Y H2Y2 . . 108.5
C2Y C3Y P4 . . 104.8(11)
C2Y C3Y H3Y1 . . 110.8
P4 C3Y H3Y1 . . 110.8
C2Y C3Y H3Y2 . . 110.8
P4 C3Y H3Y2 . . 110.8
H3Y1 C3Y H3Y2 . . 108.9
C2Z C1Z P2 3_565 . 114.6(10)
C2Z C1Z H1Z1 3_565 . 108.6
P2 C1Z H1Z1 . . 108.6
C2Z C1Z H1Z2 3_565 . 108.6
P2 C1Z H1Z2 . . 108.6
H1Z1 C1Z H1Z2 . . 107.6
C1Z C2Z C3Z 3_565 . 113.5(11)
C1Z C2Z H2Z1 3_565 . 108.9
C3Z C2Z H2Z1 . . 108.9
C1Z C2Z H2Z2 3_565 . 108.9
C3Z C2Z H2Z2 . . 108.9
H2Z1 C2Z H2Z2 . . 107.7
C2Z C3Z P3 . . 114.3(9)
C2Z C3Z H3Z1 . . 108.7
P3 C3Z H3Z1 . . 108.7
C2Z C3Z H3Z2 . . 108.7
P3 C3Z H3Z2 . . 108.7
H3Z1 C3Z H3Z2 . . 107.6
O6 N2 O4 . . 125.(3)
O6 N2 O5 . . 120.(2)
O4 N2 O5 . . 115.0(17)
C1 O1 H1 . . 109.5
O1 C1 H1A . . 109.5
O1 C1 H1B . . 109.5
H1A C1 H1B . . 109.5
O1 C1 H1C . . 109.5
H1A C1 H1C . . 109.5
H1B C1 H1C . . 109.5
O2 C2 H2J . . 109.5
O2 C2 H2K . . 109.5
H2J C2 H2K . . 109.5
O2 C2 H2L . . 109.5
H2J C2 H2L . . 109.5
H2K C2 H2L . . 109.5
C2 O2 H2 . . 109.5

loop_
_geom_bond_atom_site_label_1
_geom_bond_atom_site_label_2
_geom_bond_site_symmetry_2
_geom_bond_distance
Au1 P1 . 2.267(5)
Au1 S1 . 2.320(5)
Au1 Au3 . 3.0101(9)
Au1 Au2 . 3.1505(8)
Au2 P2 . 2.330(4)
Au2 Au3 . 2.6558(8)
Au2 Au4 . 2.8175(7)
Au2 Au4 3_565 2.8368(7)
Au3 P3 . 2.321(4)
Au3 Au4 3_565 2.7948(7)
Au3 Au4 . 2.8663(7)
Au4 P4 . 2.302(3)
Au4 Au4 3_565 2.6296(9)
Au4 Au3 3_565 2.7949(7)
Au4 Au2 3_565 2.8368(7)
P1 C1B . 1.81(2)
P1 C1Y . 1.82(2)
P1 C1A . 1.98(2)
P2 C1Z . 1.820(15)
P2 C1D . 1.823(15)
P2 C1C . 1.839(15)
P3 C1E . 1.806(16)
P3 C3Z . 1.819(14)
P3 C1F . 1.845(16)
P4 C1H . 1.819(15)
P4 C1G . 1.819(17)
P4 C3Y . 1.821(17)
S1 C1I . 1.70(3)
N1 C4I . 1.23(4)
N1 C3I . 1.32(3)
C1A C2A . 1.25(3)
C1A C6A . 1.42(3)
C2A C3A . 1.41(3)
C2A H2A . 0.95
C3A C4A . 1.35(3)
C3A H3A . 0.95
C4A C5A . 1.32(3)
C4A H4A . 0.95
C5A C6A . 1.38(3)
C5A H5A . 0.95
C6A H6A . 0.95
C1B C6B . 1.37(3)
C1B C2B . 1.42(3)
C2B C3B . 1.37(3)
C2B H2B . 0.95
C3B C4B . 1.40(3)
C3B H3B . 0.95
C4B C5B . 1.40(3)
C4B H4B . 0.95
C5B C6B . 1.35(3)
C5B H5B . 0.95
C6B H6B . 0.95
C1C C2C . 1.36(2)
C1C C6C . 1.40(2)
C2C C3C . 1.39(2)
C2C H2C . 0.95
C3C C4C . 1.38(3)
C3C H3C . 0.95
C4C C5C . 1.35(3)
C4C H4C . 0.95
C5C C6C . 1.39(2)
C5C H5C . 0.95
C6C H6C . 0.95
C1D C2D . 1.39(2)
C1D C6D . 1.41(2)
C2D C3D . 1.37(2)
C2D H2D . 0.95
C3D C4D . 1.40(2)
C3D H3D . 0.95
C4D C5D . 1.31(2)
C4D H4D . 0.95
C5D C6D . 1.39(2)
C5D H5D . 0.95
C6D H6D . 0.95
C1E C6E . 1.37(3)
C1E C2E . 1.38(2)
C2E C3E . 1.38(2)
C2E H2E . 0.95
C3E C4E . 1.31(3)
C3E H3E . 0.95
C4E C5E . 1.42(3)
C4E H4E . 0.95
C5E C6E . 1.40(2)
C5E H5E . 0.95
C6E H6E . 0.95
C1F C2F . 1.36(2)
C1F C6F . 1.39(2)
C2F C3F . 1.36(2)
C2F H2F . 0.95
C3F C4F . 1.39(3)
C3F H3F . 0.95
C4F C5F . 1.33(3)
C4F H4F . 0.95
C5F C6F . 1.39(2)
C5F H5F . 0.95
C6F H6F . 0.95
C1G C6G . 1.35(2)
C1G C2G . 1.41(2)
C2G C3G . 1.37(2)
C2G H2G . 0.95
C3G C4G . 1.36(3)
C3G H3G . 0.95
C4G C5G . 1.37(3)
C4G H4G . 0.95
C5G C6G . 1.42(2)
C5G H5G . 0.95
C6G H6G . 0.95
C1H C6H . 1.36(2)
C1H C2H . 1.38(2)
C2H C3H . 1.37(2)
C2H H2H . 0.95
C3H C4H . 1.37(3)
C3H H3H . 0.95
C4H C5H . 1.34(3)
C4H H4H . 0.95
C5H C6H . 1.42(2)
C5H H5H . 0.95
C6H H6H . 0.95
C1I C5I . 1.31(3)
C1I C2I . 1.43(4)
C2I C3I . 1.36(4)
C2I H2I . 0.95
C3I H3I . 0.95
C4I C5I . 1.55(4)
C4I H4I . 0.95
C5I H5I . 0.95
C1Y C2Y . 1.45(3)
C1Y H1Y1 . 0.99
C1Y H1Y2 . 0.99
C2Y C3Y . 1.71(2)
C2Y H2Y1 . 0.99
C2Y H2Y2 . 0.99
C3Y H3Y1 . 0.99
C3Y H3Y2 . 0.99
C1Z C2Z 3_565 1.505(19)
C1Z H1Z1 . 0.99
C1Z H1Z2 . 0.99
C2Z C1Z 3_565 1.505(19)
C2Z C3Z . 1.55(2)
C2Z H2Z1 . 0.99
C2Z H2Z2 . 0.99
C3Z H3Z1 . 0.99
C3Z H3Z2 . 0.99
N2 O6 . 1.12(2)
N2 O4 . 1.27(2)
N2 O5 . 1.30(3)
O1 C1 . 1.4300(10)
O1 H1 . 0.84
C1 H1A . 0.98
C1 H1B . 0.98
C1 H1C . 0.98
C2 O2 . 1.4299(11)
C2 H2J . 0.98
C2 H2K . 0.98
C2 H2L . 0.98
O2 H2 . 0.84
